data_2222118
loop_
_publ_author_name
'Bartolucci, Gianluca'
'Bruni, Bruno'
'Coran, Silvia A.'
'Di Vaira, Massimo'

_publ_section_title
;
 {2-Hydroxy-3-[4-(2-methoxyethyl)phenoxy]propyl}isopropylammonium
 hemisuccinate
;
_journal_coeditor_code PK2162
_journal_issue 6
_journal_name_full 'Acta Crystallographica Section E'
_journal_page_first o1364
_journal_page_last o1365
_journal_paper_doi 10.1107/S160053680901856X
_journal_volume 65
_journal_year 2009
_chemical_formula_iupac 'C15 H26 N1 O3 +, 0.5C4 H4 O4 2-'
_chemical_formula_moiety 'C15 H26 N1 O3 +, 0.5(C4 H4 O4 2-)'
_chemical_formula_sum 'C17 H28 N O5'
_chemical_formula_weight 326.40
_chemical_name_common 'metoprolol succinate'
_chemical_name_systematic
;
{2-hydroxy-3-[4-(2-methoxyethyl)phenoxy]propyl}isopropylammonium
hemisuccinate
;
_space_group_IT_number 15
_symmetry_cell_setting monoclinic
_symmetry_space_group_name_Hall '-C 2yc'
_symmetry_space_group_name_H-M 'C 1 2/c 1'
_atom_sites_solution_hydrogens geom
_atom_sites_solution_primary direct
_atom_sites_solution_secondary difmap
_cell_angle_alpha 90.00
_cell_angle_beta 107.348(2)
_cell_angle_gamma 90.00
_cell_formula_units_Z 8
_cell_length_a 26.2630(4)
_cell_length_b 7.9396(2)
_cell_length_c 17.4629(4)
_cell_measurement_reflns_used 14350
_cell_measurement_temperature 200(2)
_cell_measurement_theta_max 72.39
_cell_measurement_theta_min 5.00
_cell_volume 3475.69(14)
_computing_cell_refinement 'CrysAlisPro CCD (Oxford Diffraction, 2006)'
_computing_data_collection 'CrysAlisPro CCD (Oxford Diffraction, 2006)'
_computing_data_reduction 'CrysAlisPro RED (Oxford Diffraction, 2006)'
_computing_molecular_graphics 'ORTEP-3 (Farrugia, 1997) and PLATON (Spek, 2009)'
_computing_publication_material 'SHELXL97 (Sheldrick, 2008), WinGX (Farrugia, 1999) and PARST (Nardelli, 1995)'
_computing_structure_refinement 'SHELXL97 (Sheldrick, 2008)'
_computing_structure_solution 'SIR97 (Altomare <i>et al.</i>,  1999)'
_diffrn_ambient_temperature 200(2)
_diffrn_detector_area_resol_mean 8.1241
_diffrn_measured_fraction_theta_full 0.988
_diffrn_measured_fraction_theta_max 0.988
_diffrn_measurement_device_type 'Oxford Diffraction Xcalibur PX Ultra CCD'
_diffrn_measurement_method \w
_diffrn_radiation_monochromator 'Oxford Diffraction Enhance ULTRA assembly'
_diffrn_radiation_source 'fine-focus sealed tube'
_diffrn_radiation_type CuK\a
_diffrn_radiation_wavelength 1.54178
_diffrn_reflns_av_R_equivalents 0.0283
_diffrn_reflns_av_sigmaI/netI 0.0124
_diffrn_reflns_limit_h_max 32
_diffrn_reflns_limit_h_min -32
_diffrn_reflns_limit_k_max 9
_diffrn_reflns_limit_k_min -9
_diffrn_reflns_limit_l_max 18
_diffrn_reflns_limit_l_min -21
_diffrn_reflns_number 22961
_diffrn_reflns_theta_full 72.73
_diffrn_reflns_theta_max 72.73
_diffrn_reflns_theta_min 5.31
_diffrn_standards_number 0
_exptl_absorpt_coefficient_mu 0.746
_exptl_absorpt_correction_T_max 0.956
_exptl_absorpt_correction_T_min 0.732
_exptl_absorpt_correction_type multi-scan
_exptl_absorpt_process_details '(ABSPACK in CrysAlisPro RED; Oxford Diffraction, 2006)'
_exptl_crystal_colour colorless
_exptl_crystal_density_diffrn 1.248
_exptl_crystal_density_method 'not measured'
_exptl_crystal_description 'elongated plate'
_exptl_crystal_F_000 1416
_exptl_crystal_size_max 0.60
_exptl_crystal_size_mid 0.20
_exptl_crystal_size_min 0.06
_refine_diff_density_max 0.214
_refine_diff_density_min -0.193
_refine_ls_extinction_coef 0.00076(10)
_refine_ls_extinction_expression Fc^*^=kFc[1+0.001xFc^2^\l^3^/sin(2\q)]^-1/4^
_refine_ls_extinction_method 'SHELXL97 (Sheldrick, 2008)'
_refine_ls_goodness_of_fit_ref 1.055
_refine_ls_hydrogen_treatment constr
_refine_ls_matrix_type full
_refine_ls_number_parameters 226
_refine_ls_number_reflns 3408
_refine_ls_number_restraints 12
_refine_ls_restrained_S_all 1.055
_refine_ls_R_factor_all 0.0493
_refine_ls_R_factor_gt 0.0454
_refine_ls_shift/su_max 0.000
_refine_ls_shift/su_mean 0.000
_refine_ls_structure_factor_coef Fsqd
_refine_ls_weighting_details 'calc w=1/[\s^2^(Fo^2^)+(0.0619P)^2^+2.6692P] where P=(Fo^2^+2Fc^2^)/3'
_refine_ls_weighting_scheme calc
_refine_ls_wR_factor_gt 0.1194
_refine_ls_wR_factor_ref 0.1235
_reflns_number_gt 3108
_reflns_number_total 3408
_reflns_threshold_expression I>2\s(I)
_cod_data_source_file pk2162.cif
_cod_data_source_block I
_cod_original_cell_volume 3475.68(13)
_cod_original_sg_symbol_H-M 'C 2/c'
_cod_original_formula_sum 'C17 H28 N1 O5'
_cod_database_code 2222118
_cod_database_fobs_code 2222118

loop_
_symmetry_equiv_pos_as_xyz
'x, y, z'
'-x, y, -z+1/2'
'x+1/2, y+1/2, z'
'-x+1/2, y+1/2, -z+1/2'
'-x, -y, -z'
'x, -y, z-1/2'
'-x+1/2, -y+1/2, -z'
'x+1/2, -y+1/2, z-1/2'

loop_
_atom_site_type_symbol
_atom_site_label
_atom_site_fract_x
_atom_site_fract_y
_atom_site_fract_z
_atom_site_U_iso_or_equiv
_atom_site_adp_type
_atom_site_calc_flag
_atom_site_refinement_flags
_atom_site_occupancy
_atom_site_disorder_assembly
_atom_site_disorder_group
C C1 0.32938(5) 0.08129(18) 0.64968(8) 0.0315(3) Uani d . 1 A .
C C2 0.34141(5) 0.01034(19) 0.72575(9) 0.0349(3) Uani d . 1 . .
H H2 0.3768 -0.0250 0.7526 0.042 Uiso calc R 1 . .
C C3 0.30174(6) -0.00870(19) 0.76236(9) 0.0350(3) Uani d . 1 . .
H H3 0.3104 -0.0570 0.8144 0.042 Uiso calc R 1 . .
C C4 0.24918(5) 0.04133(18) 0.72460(8) 0.0321(3) Uani d . 1 C .
C C5 0.23807(6) 0.1099(2) 0.64854(9) 0.0357(3) Uani d . 1 . .
H H5 0.2026 0.1439 0.6213 0.043 Uiso calc R 1 . .
C C6 0.27752(6) 0.1304(2) 0.61068(9) 0.0371(3) Uani d . 1 . .
H H6 0.2689 0.1778 0.5584 0.044 Uiso calc R 1 . .
O O1 0.37140(4) 0.09661(14) 0.61815(6) 0.0375(3) Uani d . 1 . .
C C7 0.36075(6) 0.1715(2) 0.54105(8) 0.0370(3) Uani d PD 0.907(3) A 1
H H71 0.3487 0.2893 0.5423 0.044 Uiso calc PR 0.907(3) A 1
H H72 0.3325 0.1081 0.5012 0.044 Uiso calc PR 0.907(3) A 1
C C8 0.41267(6) 0.1664(2) 0.51900(9) 0.0317(4) Uani d PD 0.907(3) A 1
H H8 0.4259 0.0477 0.5219 0.038 Uiso calc PR 0.907(3) A 1
O O2 0.39950(4) 0.22479(17) 0.43853(7) 0.0407(4) Uani d PD 0.907(3) A 1
H H2O 0.4199 0.1797 0.4155 0.061 Uiso calc PR 0.907(3) A 1
C C9 0.45477(6) 0.27692(19) 0.57594(9) 0.0349(3) Uani d PD 0.907(3) A 1
H H91 0.4457 0.3971 0.5641 0.042 Uiso calc PR 0.907(3) A 1
H H92 0.4553 0.2546 0.6320 0.042 Uiso calc PR 0.907(3) A 1
C C7' 0.36075(6) 0.1715(2) 0.54105(8) 0.0370(3) Uani d P 0.093(3) A 2
H H71' 0.3402 0.2759 0.5413 0.044 Uiso calc PR 0.093(3) A 2
H H72' 0.3370 0.0940 0.5019 0.044 Uiso calc PR 0.093(3) A 2
C C8' 0.4070(4) 0.2166(17) 0.5093(7) 0.0317(4) Uani d PD 0.093(3) A 2
H H8' 0.3968 0.2943 0.4621 0.038 Uiso calc PR 0.093(3) A 2
O O2' 0.4208(5) 0.0535(14) 0.4903(7) 0.043(3) Uiso d PD 0.093(3) A 2
H H2' 0.4039 0.0311 0.4424 0.065 Uiso calc PR 0.093(3) A 2
C C9' 0.45477(6) 0.27692(19) 0.57594(9) 0.0349(3) Uani d P 0.093(3) A 2
H H91' 0.4514 0.4002 0.5814 0.042 Uiso calc PR 0.093(3) A 2
H H92' 0.4532 0.2250 0.6267 0.042 Uiso calc PR 0.093(3) A 2
N N 0.50840(4) 0.24135(15) 0.56677(7) 0.0311(3) Uani d . 1 . .
H H1N 0.5056 0.2456 0.5130 0.037 Uiso calc R 1 A 1
H H2N 0.5178 0.1330 0.5839 0.037 Uiso calc R 1 A 1
C C10 0.55297(6) 0.3574(2) 0.61095(9) 0.0367(3) Uani d . 1 A .
H H10 0.5452 0.4731 0.5877 0.044 Uiso calc R 1 . .
C C11 0.60366(6) 0.2938(2) 0.59633(10) 0.0463(4) Uani d . 1 . .
H H111 0.6133 0.1844 0.6226 0.069 Uiso calc R 1 A .
H H112 0.6326 0.3744 0.6184 0.069 Uiso calc R 1 . .
H H113 0.5979 0.2815 0.5385 0.069 Uiso calc R 1 . .
C C12 0.55708(7) 0.3651(3) 0.69955(10) 0.0487(4) Uani d . 1 . .
H H121 0.5605 0.2507 0.7216 0.073 Uiso calc R 1 A .
H H122 0.5249 0.4181 0.7061 0.073 Uiso calc R 1 . .
H H123 0.5885 0.4314 0.7281 0.073 Uiso calc R 1 . .
C C13 0.20539(6) 0.0195(2) 0.76350(9) 0.0375(3) Uani d . 1 . .
H H131 0.1726 0.0738 0.7291 0.045 Uiso calc R 1 B 1
H H132 0.1979 -0.1023 0.7658 0.045 Uiso calc R 1 B 1
C C14 0.21768(7) 0.0914(2) 0.84700(10) 0.0427(4) Uani d PD 0.942(5) C 1
H H141 0.2478 0.0302 0.8844 0.051 Uiso calc PR 0.942(5) C 1
H H142 0.2273 0.2120 0.8472 0.051 Uiso calc PR 0.942(5) C 1
O O3 0.17048(7) 0.0715(2) 0.87015(10) 0.0595(6) Uani d PDU 0.942(5) C 1
C C15 0.17273(11) 0.1557(3) 0.94139(14) 0.0731(7) Uani d PD 0.942(5) C 1
H H151 0.2006 0.1053 0.9859 0.110 Uiso calc PR 0.942(5) C 1
H H152 0.1382 0.1461 0.9519 0.110 Uiso calc PR 0.942(5) C 1
H H153 0.1809 0.2749 0.9363 0.110 Uiso calc PR 0.942(5) C 1
C C14' 0.21768(7) 0.0914(2) 0.84700(10) 0.0427(4) Uani d PD 0.058(5) C 2
H H143 0.2570 0.0876 0.8696 0.051 Uiso calc PR 0.058(5) C 2
H H144 0.2080 0.2122 0.8398 0.051 Uiso calc PR 0.058(5) C 2
O O3' 0.1975(8) 0.0335(14) 0.9084(11) 0.038(6) Uiso d PDU 0.058(5) C 2
C C15' 0.17273(11) 0.1557(3) 0.94139(14) 0.0731(7) Uani d PD 0.058(5) C 2
H H154 0.1401 0.1092 0.9494 0.110 Uiso calc PR 0.058(5) C 2
H H155 0.1636 0.2525 0.9050 0.110 Uiso calc PR 0.058(5) C 2
H H156 0.1969 0.1920 0.9931 0.110 Uiso calc PR 0.058(5) C 2
C C16 0.50084(5) -0.18399(18) 0.86196(8) 0.0307(3) Uani d . 1 . .
C C17 0.52161(6) -0.1855(2) 0.78974(8) 0.0380(3) Uani d . 1 . .
H H171 0.5445 -0.0854 0.7923 0.046 Uiso calc R 1 . .
H H172 0.5441 -0.2867 0.7926 0.046 Uiso calc R 1 . .
O O4 0.46519(4) -0.07642(13) 0.86371(6) 0.0372(3) Uani d . 1 . .
O O5 0.52021(4) -0.28659(14) 0.91717(6) 0.0430(3) Uani d . 1 . .

loop_
_atom_site_aniso_label
_atom_site_aniso_U_11
_atom_site_aniso_U_22
_atom_site_aniso_U_33
_atom_site_aniso_U_12
_atom_site_aniso_U_13
_atom_site_aniso_U_23
C1 0.0271(6) 0.0390(7) 0.0318(7) -0.0020(5) 0.0136(5) -0.0015(6)
C2 0.0280(6) 0.0432(8) 0.0338(7) 0.0009(6) 0.0100(5) 0.0023(6)
C3 0.0324(7) 0.0431(8) 0.0311(7) -0.0010(6) 0.0117(5) 0.0030(6)
C4 0.0303(7) 0.0363(7) 0.0324(7) -0.0022(5) 0.0136(5) -0.0024(6)
C5 0.0272(6) 0.0447(8) 0.0361(7) 0.0017(6) 0.0107(6) 0.0013(6)
C6 0.0323(7) 0.0487(9) 0.0315(7) 0.0013(6) 0.0115(6) 0.0049(6)
O1 0.0293(5) 0.0535(6) 0.0340(5) 0.0016(4) 0.0157(4) 0.0066(4)
C7 0.0311(7) 0.0529(9) 0.0300(7) -0.0016(6) 0.0136(6) 0.0029(6)
C8 0.0310(7) 0.0402(11) 0.0265(7) 0.0013(7) 0.0125(6) 0.0035(7)
O2 0.0367(6) 0.0593(8) 0.0300(6) 0.0071(5) 0.0157(5) 0.0061(5)
C9 0.0323(7) 0.0409(8) 0.0359(8) -0.0019(6) 0.0170(6) -0.0016(6)
C7' 0.0311(7) 0.0529(9) 0.0300(7) -0.0016(6) 0.0136(6) 0.0029(6)
C8' 0.0310(7) 0.0402(11) 0.0265(7) 0.0013(7) 0.0125(6) 0.0035(7)
C9' 0.0323(7) 0.0409(8) 0.0359(8) -0.0019(6) 0.0170(6) -0.0016(6)
N 0.0296(6) 0.0377(6) 0.0290(6) -0.0030(5) 0.0132(5) -0.0003(5)
C10 0.0352(7) 0.0433(8) 0.0342(7) -0.0086(6) 0.0143(6) -0.0051(6)
C11 0.0331(8) 0.0720(11) 0.0372(8) -0.0087(7) 0.0158(6) -0.0074(8)
C12 0.0401(8) 0.0724(12) 0.0373(9) -0.0115(8) 0.0169(7) -0.0167(8)
C13 0.0323(7) 0.0452(8) 0.0395(8) -0.0027(6) 0.0177(6) 0.0009(6)
C14 0.0455(8) 0.0484(9) 0.0421(8) 0.0002(7) 0.0251(7) 0.0009(7)
O3 0.0598(11) 0.0758(10) 0.0593(11) -0.0063(8) 0.0428(9) -0.0093(8)
C15 0.1075(18) 0.0667(13) 0.0690(14) 0.0119(13) 0.0630(14) 0.0016(11)
C14' 0.0455(8) 0.0484(9) 0.0421(8) 0.0002(7) 0.0251(7) 0.0009(7)
C15' 0.1075(18) 0.0667(13) 0.0690(14) 0.0119(13) 0.0630(14) 0.0016(11)
C16 0.0314(7) 0.0360(7) 0.0260(7) -0.0034(5) 0.0106(5) -0.0038(5)
C17 0.0337(7) 0.0535(9) 0.0303(7) 0.0025(6) 0.0150(6) 0.0017(6)
O4 0.0383(5) 0.0404(6) 0.0370(6) 0.0025(4) 0.0173(4) -0.0002(4)
O5 0.0512(6) 0.0502(7) 0.0313(5) 0.0110(5) 0.0179(5) 0.0078(5)

loop_
_atom_type_symbol
_atom_type_description
_atom_type_scat_dispersion_real
_atom_type_scat_dispersion_imag
_atom_type_scat_source
C C 0.0181 0.0091 'International Tables Vol C Tables 4.2.6.8 and 6.1.1.4'
H H 0.0000 0.0000 'International Tables Vol C Tables 4.2.6.8 and 6.1.1.4'
N N 0.0311 0.0180 'International Tables Vol C Tables 4.2.6.8 and 6.1.1.4'
O O 0.0492 0.0322 'International Tables Vol C Tables 4.2.6.8 and 6.1.1.4'

loop_
_geom_angle_atom_site_label_1
_geom_angle_atom_site_label_2
_geom_angle_atom_site_label_3
_geom_angle_site_symmetry_1
_geom_angle_site_symmetry_3
_geom_angle
_geom_angle_publ_flag
O1 C1 C6 . . 124.49(13) ?
O1 C1 C2 . . 115.91(12) ?
C6 C1 C2 . . 119.60(12) ?
C3 C2 C1 . . 119.88(13) ?
C3 C2 H2 . . 120.1 ?
C1 C2 H2 . . 120.1 ?
C2 C3 C4 . . 121.64(13) ?
C2 C3 H3 . . 119.2 ?
C4 C3 H3 . . 119.2 ?
C5 C4 C3 . . 117.41(12) ?
C5 C4 C13 . . 120.40(13) ?
C3 C4 C13 . . 122.18(13) ?
C4 C5 C6 . . 121.80(13) ?
C4 C5 H5 . . 119.1 ?
C6 C5 H5 . . 119.1 ?
C1 C6 C5 . . 119.66(13) ?
C1 C6 H6 . . 120.2 ?
C5 C6 H6 . . 120.2 ?
C1 O1 C7 . . 117.42(10) ?
O1 C7 C8 . . 106.85(12) ?
O1 C7 H71 . . 110.4 ?
C8 C7 H71 . . 110.4 ?
O1 C7 H72 . . 110.4 ?
C8 C7 H72 . . 110.4 ?
H71 C7 H72 . . 108.6 ?
O2 C8 C7 . . 105.59(12) ?
O2 C8 C9 . . 111.85(13) ?
C7 C8 C9 . . 110.43(12) ?
O2 C8 H8 . . 109.6 ?
C7 C8 H8 . . 109.6 ?
C9 C8 H8 . . 109.6 ?
N C9 C8 . . 110.19(12) ?
N C9 H91 . . 109.6 ?
C8 C9 H91 . . 109.6 ?
N C9 H92 . . 109.6 ?
C8 C9 H92 . . 109.6 ?
H91 C9 H92 . . 108.1 ?
O2' C8' H8' . . 113.4 ?
C8' O2' H2' . . 109.5 ?
C9 N C10 . . 116.31(11) ?
C9 N H1N . . 108.2 ?
C10 N H1N . . 108.2 ?
C9 N H2N . . 108.2 ?
C10 N H2N . . 108.2 ?
H1N N H2N . . 107.4 ?
N C10 C11 . . 107.28(12) ?
N C10 C12 . . 110.72(12) ?
C11 C10 C12 . . 112.69(13) ?
N C10 H10 . . 108.7 ?
C11 C10 H10 . . 108.7 ?
C12 C10 H10 . . 108.7 ?
C10 C11 H111 . . 109.5 ?
C10 C11 H112 . . 109.5 ?
H111 C11 H112 . . 109.5 ?
C10 C11 H113 . . 109.5 ?
H111 C11 H113 . . 109.5 ?
H112 C11 H113 . . 109.5 ?
C10 C12 H121 . . 109.5 ?
C10 C12 H122 . . 109.5 ?
H121 C12 H122 . . 109.5 ?
C10 C12 H123 . . 109.5 ?
H121 C12 H123 . . 109.5 ?
H122 C12 H123 . . 109.5 ?
C14 C13 C4 . . 114.78(12) ?
C14 C13 H131 . . 108.6 ?
C4 C13 H131 . . 108.6 ?
C14 C13 H132 . . 108.6 ?
C4 C13 H132 . . 108.6 ?
H131 C13 H132 . . 107.5 ?
O3 C14 C13 . . 106.20(14) ?
O3 C14 H141 . . 110.5 ?
C13 C14 H141 . . 110.5 ?
O3 C14 H142 . . 110.5 ?
C13 C14 H142 . . 110.5 ?
H141 C14 H142 . . 108.7 ?
C15 O3 C14 . . 112.98(17) ?
O5 C16 O4 . . 123.48(12) ?
O5 C16 C17 . . 118.19(12) ?
O4 C16 C17 . . 118.32(12) ?
C17 C17 C16 2_656 . 113.99(15) ?
C17 C17 H171 2_656 . 108.8 ?
C16 C17 H171 . . 108.8 ?
C17 C17 H172 2_656 . 108.8 ?
C16 C17 H172 . . 108.8 ?
H171 C17 H172 . . 107.6 ?

loop_
_geom_bond_atom_site_label_1
_geom_bond_atom_site_label_2
_geom_bond_site_symmetry_2
_geom_bond_distance
_geom_bond_publ_flag
C1 O1 . 1.3778(16) ?
C1 C6 . 1.385(2) ?
C1 C2 . 1.390(2) ?
C2 C3 . 1.3834(19) ?
C2 H2 . 0.9500 ?
C3 C4 . 1.398(2) ?
C3 H3 . 0.9500 ?
C4 C5 . 1.384(2) ?
C4 C13 . 1.5099(18) ?
C5 C6 . 1.395(2) ?
C5 H5 . 0.9500 ?
C6 H6 . 0.9500 ?
O1 C7 . 1.4214(17) ?
C7 C8 . 1.5241(19) ?
C7 H71 . 0.9900 ?
C7 H72 . 0.9900 ?
C8 O2 . 1.4210(19) ?
C8 C9 . 1.525(2) ?
C8 H8 . 1.0000 ?
O2 H2O . 0.8400 ?
C9 N . 1.4913(17) ?
C9 H91 . 0.9900 ?
C9 H92 . 0.9900 ?
C8' O2' . 1.410(9) ?
C8' H8' . 1.0000 ?
O2' H2' . 0.8400 ?
N C10 . 1.5086(18) ?
N H1N . 0.9200 ?
N H2N . 0.9200 ?
C10 C11 . 1.515(2) ?
C10 C12 . 1.520(2) ?
C10 H10 . 1.0000 ?
C11 H111 . 0.9800 ?
C11 H112 . 0.9800 ?
C11 H113 . 0.9800 ?
C12 H121 . 0.9800 ?
C12 H122 . 0.9800 ?
C12 H123 . 0.9800 ?
C13 C14 . 1.509(2) ?
C13 H131 . 0.9900 ?
C13 H132 . 0.9900 ?
C14 O3 . 1.4228(19) ?
C14 H141 . 0.9900 ?
C14 H142 . 0.9900 ?
O3 C15 . 1.398(2) ?
C15 H151 . 0.9800 ?
C15 H152 . 0.9800 ?
C15 H153 . 0.9800 ?
C16 O5 . 1.2487(17) ?
C16 O4 . 1.2744(17) ?
C16 C17 . 1.5161(18) ?
C17 C17 2_656 1.508(3) ?
C17 H171 . 0.9900 ?
C17 H172 . 0.9900 ?

loop_
_geom_hbond_atom_site_label_D
_geom_hbond_atom_site_label_H
_geom_hbond_atom_site_label_A
_geom_hbond_site_symmetry_A
_geom_hbond_distance_DH
_geom_hbond_distance_HA
_geom_hbond_distance_DA
_geom_hbond_angle_DHA
O2 H2O O4 6 0.84 1.88 2.7231(15) 179.4
N H2N O4 2_656 0.92 1.89 2.7961(16) 169.7
N H1N O5 6 0.92 1.85 2.7448(15) 162.3

loop_
_geom_torsion_atom_site_label_1
_geom_torsion_atom_site_label_2
_geom_torsion_atom_site_label_3
_geom_torsion_atom_site_label_4
_geom_torsion_site_symmetry_1
_geom_torsion_site_symmetry_2
_geom_torsion_site_symmetry_3
_geom_torsion_site_symmetry_4
_geom_torsion
_geom_torsion_publ_flag
O1 C1 C2 C3 . . . . 179.49(13) ?
C6 C1 C2 C3 . . . . -0.8(2) ?
C1 C2 C3 C4 . . . . 0.2(2) ?
C2 C3 C4 C5 . . . . 0.5(2) ?
C2 C3 C4 C13 . . . . 179.31(14) ?
C3 C4 C5 C6 . . . . -0.6(2) ?
C13 C4 C5 C6 . . . . -179.44(14) ?
O1 C1 C6 C5 . . . . -179.62(14) ?
C2 C1 C6 C5 . . . . 0.7(2) ?
C4 C5 C6 C1 . . . . 0.0(2) ?
C6 C1 O1 C7 . . . . 1.5(2) ?
C2 C1 O1 C7 . . . . -178.87(13) ?
C1 O1 C7 C8 . . . . -177.63(12) ?
O1 C7 C8 O2 . . . . 173.83(12) ?
O1 C7 C8 C9 . . . . -65.09(17) ?
O2 C8 C9 N . . . . -75.80(16) ?
C7 C8 C9 N . . . . 166.91(12) ?
C8 C9 N C10 . . . . 171.96(12) ?
C9 N C10 C11 . . . . 177.49(12) ?
C9 N C10 C12 . . . . 54.15(17) ?
C5 C4 C13 C14 . . . . -128.73(16) ?
C3 C4 C13 C14 . . . . 52.5(2) ?
C4 C13 C14 O3 . . . . 175.14(14) ?
C13 C14 O3 C15 . . . . -170.64(17) ?
O5 C16 C17 C17 . . . 2_656 132.10(11) ?
O4 C16 C17 C17 . . . 2_656 -49.01(14) ?
